data_1519406
loop_
_publ_author_name
'Li, Guo-Tai'
'Gu, Qing'
'You, Shu-Li'

_publ_section_title
;
 Enantioselective annulation of enals with 2-naphthols by triazolium salts
 derived froml-phenylalanine
;
_journal_issue 7
_journal_name_full 'Chem. Sci.'
_journal_page_first 4273
_journal_paper_doi 10.1039/C5SC00731C
_journal_volume 6
_journal_year 2015
_chemical_absolute_configuration ad
_chemical_formula_sum 'C35 H38 B F4 N3 O Si'
_chemical_formula_weight 631.58
_chemical_name_systematic
; 
 ? 
;
_space_group_crystal_system trigonal
_space_group_IT_number 152
_space_group_name_Hall 'P 31 2"'
_space_group_name_H-M_alt 'P 31 2 1'
_symmetry_space_group_name_Hall 'P 31 2"'
_symmetry_space_group_name_H-M 'P 31 2 1'
_atom_sites_solution_hydrogens geom
_audit_creation_method SHELXL-2013
_audit_update_record
;
2015-02-27 deposited with the CCDC.
2015-04-30 downloaded from the CCDC.
;
_cell_angle_alpha 90
_cell_angle_beta 90
_cell_angle_gamma 120
_cell_formula_units_Z 6
_cell_length_a 11.5410(7)
_cell_length_b 11.5410(7)
_cell_length_c 52.812(5)
_cell_measurement_reflns_used 5062
_cell_measurement_temperature 293(2)
_cell_measurement_theta_max 40.006
_cell_measurement_theta_min 4.358
_cell_volume 6091.9(8)
_computing_cell_refinement 'Bruker SMART'
_computing_data_collection 'Bruker SMART'
_computing_data_reduction 'Bruker SHELXTL'
_computing_molecular_graphics 'Bruker SHELXTL'
_computing_publication_material 'Bruker SHELXTL'
_computing_structure_refinement 'SHELXL-2013 (Sheldrick, 2013)'
_computing_structure_solution 'Bruker SHELXTL'
_diffrn_ambient_temperature 293(2)
_diffrn_measured_fraction_theta_full 1.005
_diffrn_measured_fraction_theta_max 1.011
_diffrn_measurement_device_type 'CCD area detector'
_diffrn_measurement_method 'phi and omega scans'
_diffrn_radiation_type MoK\a
_diffrn_radiation_wavelength 0.71073
_diffrn_reflns_av_R_equivalents 0.0629
_diffrn_reflns_av_unetI/netI 0.0488
_diffrn_reflns_laue_measured_fraction_full 1.005
_diffrn_reflns_laue_measured_fraction_max 1.011
_diffrn_reflns_limit_h_max 13
_diffrn_reflns_limit_h_min -13
_diffrn_reflns_limit_k_max 12
_diffrn_reflns_limit_k_min -13
_diffrn_reflns_limit_l_max 63
_diffrn_reflns_limit_l_min -48
_diffrn_reflns_number 35612
_diffrn_reflns_point_group_measured_fraction_full 1.004
_diffrn_reflns_point_group_measured_fraction_max 1.008
_diffrn_reflns_theta_full 25.242
_diffrn_reflns_theta_max 25.493
_diffrn_reflns_theta_min 2.038
_exptl_absorpt_coefficient_mu 0.102
_exptl_absorpt_correction_T_max 0.7457
_exptl_absorpt_correction_T_min 0.5752
_exptl_absorpt_correction_type multi-scan
_exptl_absorpt_process_details sadabs
_exptl_crystal_colour colorless
_exptl_crystal_density_diffrn 1.033
_exptl_crystal_description prismatic
_exptl_crystal_F_000 1992
_exptl_crystal_size_max 0.211
_exptl_crystal_size_mid 0.175
_exptl_crystal_size_min 0.123
_platon_squeeze_details
;
;
_refine_diff_density_max 0.167
_refine_diff_density_min -0.143
_refine_diff_density_rms 0.031
_refine_ls_abs_structure_details
; 
 Flack x determined using 1828 quotients [(I+)-(I-)]/[(I+)+(I-)] 
 (Parsons and Flack (2004), Acta Cryst. A60, s61). 
;
_refine_ls_abs_structure_Flack 0.02(9)
_refine_ls_extinction_method none
_refine_ls_goodness_of_fit_ref 1.003
_refine_ls_hydrogen_treatment constr
_refine_ls_matrix_type full
_refine_ls_number_parameters 413
_refine_ls_number_reflns 7535
_refine_ls_number_restraints 0
_refine_ls_restrained_S_all 1.003
_refine_ls_R_factor_all 0.0688
_refine_ls_R_factor_gt 0.0499
_refine_ls_shift/su_max 0.000
_refine_ls_shift/su_mean 0.000
_refine_ls_structure_factor_coef Fsqd
_refine_ls_weighting_details 'w=1/[\s^2^(Fo^2^)+(0.0737P)^2^] where P=(Fo^2^+2Fc^2^)/3'
_refine_ls_weighting_scheme calc
_refine_ls_wR_factor_gt 0.1267
_refine_ls_wR_factor_ref 0.1341
_reflns_Friedel_coverage 0.726
_reflns_friedel_fraction_full 1.004
_reflns_friedel_fraction_max 1.005
_reflns_number_gt 5426
_reflns_number_total 7535
_reflns_threshold_expression 'I > 2\s(I)'
_cod_data_source_file c5sc00731c2.cif
_cod_data_source_block cd214351
_cod_depositor_comments 'Adding full bibliography for 1519405--1519406.cif.'
_cod_original_cell_volume 6091.9(9)
_cod_database_code 1519406
_shelx_space_group_comment
; 
The symmetry employed for this shelxl refinement is uniquely defined 
by the following loop, which should always be used as a source of 
symmetry information in preference to the above space-group names. 
They are only intended as comments. 
;
_shelxl_version_number 2013-4

loop_
_space_group_symop_operation_xyz
'x, y, z'
'-y, x-y, z+1/3'
'-x+y, -x, z+2/3'
'y, x, -z'
'x-y, -y, -z+2/3'
'-x, -x+y, -z+1/3'

loop_
_atom_site_label
_atom_site_type_symbol
_atom_site_fract_x
_atom_site_fract_y
_atom_site_fract_z
_atom_site_U_iso_or_equiv
_atom_site_adp_type
_atom_site_occupancy
_atom_site_site_symmetry_order
_atom_site_calc_flag
_atom_site_refinement_flags_posn
_atom_site_refinement_flags_adp
Si1 Si 0.37762(12) 0.71886(12) 0.03659(2) 0.0659(3) Uani 1 1 d . .
N1 N 0.5774(3) 1.1579(3) 0.08876(5) 0.0476(7) Uani 1 1 d . .
N2 N 0.5133(3) 1.1493(3) 0.11130(5) 0.0524(7) Uani 1 1 d . .
N3 N 0.5165(3) 0.9636(3) 0.10315(5) 0.0425(6) Uani 1 1 d . .
O1 O 0.4054(2) 0.7805(2) 0.06546(4) 0.0536(6) Uani 1 1 d . .
F1 F 0.9606(3) 1.0112(3) 0.07661(8) 0.1307(13) Uani 1 1 d . .
F2 F 0.7470(3) 0.9283(3) 0.06439(6) 0.1062(9) Uani 1 1 d . .
F3 F 0.7922(3) 0.8414(4) 0.09773(7) 0.1336(13) Uani 1 1 d . .
F4 F 0.8174(4) 1.0456(4) 0.09947(8) 0.1490(15) Uani 1 1 d . .
B1 B 0.8341(5) 0.9600(6) 0.08494(13) 0.0852(16) Uani 1 1 d . .
C1 C 0.4127(3) 0.9686(3) 0.14342(6) 0.0486(8) Uani 1 1 d . .
C2 C 0.3506(4) 1.0217(4) 0.15776(7) 0.0655(10) Uani 1 1 d . .
H2 H 0.3471 1.0962 0.1521 0.079 Uiso 1 1 calc R U
C3 C 0.2938(4) 0.9624(5) 0.18060(8) 0.0749(12) Uani 1 1 d . .
H3 H 0.2488 0.9949 0.1903 0.090 Uiso 1 1 calc R U
C4 C 0.3040(4) 0.8549(5) 0.18905(7) 0.0742(12) Uani 1 1 d . .
H4 H 0.2692 0.8175 0.2048 0.089 Uiso 1 1 calc R U
C5 C 0.3652(4) 0.8022(4) 0.17439(7) 0.0679(10) Uani 1 1 d . .
H5 H 0.3710 0.7296 0.1804 0.081 Uiso 1 1 calc R U
C6 C 0.4177(3) 0.8552(4) 0.15107(6) 0.0566(9) Uani 1 1 d . .
C7 C 0.4857(4) 0.8002(3) 0.13494(6) 0.0549(9) Uani 1 1 d . .
H7A H 0.4415 0.7042 0.1376 0.066 Uiso 1 1 calc R U
H7B H 0.5772 0.8378 0.1408 0.066 Uiso 1 1 calc R U
C8 C 0.4889(3) 0.8257(3) 0.10661(6) 0.0464(8) Uani 1 1 d . .
H8 H 0.5655 0.8216 0.0997 0.056 Uiso 1 1 calc R U
C9 C 0.4775(3) 1.0287(3) 0.11962(6) 0.0457(8) Uani 1 1 d . .
C10 C 0.5800(3) 1.0476(3) 0.08395(6) 0.0438(7) Uani 1 1 d . .
H10 H 0.6185 1.0311 0.0699 0.053 Uiso 1 1 calc R U
C11 C 0.6431(4) 1.2839(3) 0.07548(6) 0.0523(8) Uani 1 1 d . .
C12 C 0.5764(4) 1.3041(4) 0.05581(7) 0.0597(9) Uani 1 1 d . .
C13 C 0.6406(5) 1.4299(5) 0.04476(7) 0.0756(12) Uani 1 1 d . .
H13 H 0.5984 1.4488 0.0317 0.091 Uiso 1 1 calc R U
C14 C 0.7686(5) 1.5299(4) 0.05281(8) 0.0763(13) Uani 1 1 d . .
C15 C 0.8280(4) 1.5013(4) 0.07212(8) 0.0702(11) Uani 1 1 d . .
H15 H 0.9126 1.5668 0.0774 0.084 Uiso 1 1 calc R U
C16 C 0.7679(4) 1.3797(3) 0.08404(7) 0.0584(9) Uani 1 1 d . .
C17 C 0.4406(5) 1.1993(5) 0.04715(8) 0.0806(13) Uani 1 1 d . .
H17A H 0.3879 1.1504 0.0615 0.121 Uiso 1 1 calc R U
H17B H 0.4490 1.1390 0.0358 0.121 Uiso 1 1 calc R U
H17C H 0.3977 1.2411 0.0386 0.121 Uiso 1 1 calc R U
C18 C 0.8313(6) 1.6673(5) 0.04063(11) 0.1092(19) Uani 1 1 d . .
H18A H 0.8275 1.7294 0.0522 0.164 Uiso 1 1 calc R U
H18B H 0.7831 1.6625 0.0255 0.164 Uiso 1 1 calc R U
H18C H 0.9229 1.6969 0.0365 0.164 Uiso 1 1 calc R U
C19 C 0.8368(4) 1.3506(4) 0.10542(8) 0.0764(12) Uani 1 1 d . .
H19A H 0.7756 1.3108 0.1193 0.115 Uiso 1 1 calc R U
H19B H 0.9131 1.4326 0.1109 0.115 Uiso 1 1 calc R U
H19C H 0.8655 1.2902 0.0996 0.115 Uiso 1 1 calc R U
C20 C 0.3642(3) 0.7298(3) 0.09031(6) 0.0465(7) Uani 1 1 d . .
C21 C 0.2458(3) 0.7470(3) 0.09810(7) 0.0498(8) Uani 1 1 d . .
C22 C 0.2187(4) 0.8345(4) 0.08536(8) 0.0650(10) Uani 1 1 d . .
H22 H 0.2665 0.8764 0.0708 0.078 Uiso 1 1 calc R U
C23 C 0.1213(4) 0.8612(5) 0.09397(10) 0.0801(13) Uani 1 1 d . .
H23 H 0.1043 0.9211 0.0852 0.096 Uiso 1 1 calc R U
C24 C 0.0494(4) 0.7992(5) 0.11550(12) 0.0904(15) Uani 1 1 d . .
H24 H -0.0150 0.8182 0.1215 0.108 Uiso 1 1 calc R U
C25 C 0.0736(4) 0.7093(5) 0.12793(9) 0.0771(13) Uani 1 1 d . .
H25 H 0.0240 0.6662 0.1423 0.092 Uiso 1 1 calc R U
C26 C 0.1705(3) 0.6816(4) 0.11946(7) 0.0563(9) Uani 1 1 d . .
H26 H 0.1854 0.6197 0.1280 0.068 Uiso 1 1 calc R U
C27 C 0.3363(4) 0.5855(3) 0.09228(6) 0.0540(9) Uani 1 1 d . .
C28 C 0.2085(4) 0.4813(4) 0.08737(8) 0.0698(11) Uani 1 1 d . .
H28 H 0.1402 0.4996 0.0838 0.084 Uiso 1 1 calc R U
C29 C 0.1816(5) 0.3507(4) 0.08769(9) 0.0876(14) Uani 1 1 d . .
H29 H 0.0956 0.2811 0.0843 0.105 Uiso 1 1 calc R U
C30 C 0.2804(7) 0.3237(5) 0.09288(10) 0.0948(16) Uani 1 1 d . .
H30 H 0.2617 0.2354 0.0931 0.114 Uiso 1 1 calc R U
C31 C 0.4051(6) 0.4230(5) 0.09772(8) 0.0851(14) Uani 1 1 d . .
H31 H 0.4716 0.4028 0.1016 0.102 Uiso 1 1 calc R U
C32 C 0.4359(4) 0.5559(4) 0.09697(8) 0.0659(10) Uani 1 1 d . .
H32 H 0.5233 0.6244 0.0996 0.079 Uiso 1 1 calc R U
C33 C 0.1989(6) 0.6339(7) 0.02794(10) 0.123(2) Uani 1 1 d . .
H33A H 0.1547 0.5444 0.0345 0.185 Uiso 1 1 calc R U
H33B H 0.1904 0.6312 0.0098 0.185 Uiso 1 1 calc R U
H33C H 0.1586 0.6821 0.0350 0.185 Uiso 1 1 calc R U
C34 C 0.4450(8) 0.6050(7) 0.03232(9) 0.125(2) Uani 1 1 d . .
H34A H 0.3926 0.5250 0.0420 0.188 Uiso 1 1 calc R U
H34B H 0.5362 0.6483 0.0380 0.188 Uiso 1 1 calc R U
H34C H 0.4412 0.5825 0.0147 0.188 Uiso 1 1 calc R U
C35 C 0.4743(5) 0.8698(5) 0.01702(8) 0.0896(14) Uani 1 1 d . .
H35A H 0.4698 0.9435 0.0244 0.134 Uiso 1 1 calc R U
H35B H 0.4375 0.8536 0.0002 0.134 Uiso 1 1 calc R U
H35C H 0.5659 0.8910 0.0162 0.134 Uiso 1 1 calc R U

loop_
_atom_site_aniso_label
_atom_site_aniso_U_11
_atom_site_aniso_U_22
_atom_site_aniso_U_33
_atom_site_aniso_U_23
_atom_site_aniso_U_13
_atom_site_aniso_U_12
Si1 0.0863(8) 0.0700(7) 0.0517(5) -0.0076(5) -0.0054(5) 0.0468(6)
N1 0.0469(16) 0.0392(15) 0.0560(16) 0.0022(12) 0.0065(13) 0.0209(13)
N2 0.0547(18) 0.0526(18) 0.0467(15) -0.0038(13) 0.0101(14) 0.0245(15)
N3 0.0410(14) 0.0402(14) 0.0475(14) -0.0013(12) -0.0005(12) 0.0212(12)
O1 0.0594(14) 0.0540(13) 0.0486(12) 0.0007(10) 0.0043(11) 0.0293(12)
F1 0.0729(18) 0.112(2) 0.220(4) 0.055(2) 0.037(2) 0.0558(17)
F2 0.097(2) 0.134(3) 0.105(2) 0.0072(18) 0.0043(17) 0.0707(19)
F3 0.105(2) 0.139(3) 0.164(3) 0.076(3) 0.031(2) 0.067(2)
F4 0.122(3) 0.182(4) 0.177(3) -0.086(3) -0.050(2) 0.102(3)
B1 0.062(3) 0.071(3) 0.133(5) 0.005(3) 0.011(3) 0.041(3)
C1 0.0462(19) 0.049(2) 0.0414(17) -0.0091(15) 0.0022(15) 0.0170(16)
C2 0.065(2) 0.060(2) 0.062(2) -0.0094(19) 0.0117(19) 0.024(2)
C3 0.074(3) 0.073(3) 0.055(2) -0.010(2) 0.019(2) 0.019(2)
C4 0.076(3) 0.070(3) 0.047(2) -0.003(2) 0.006(2) 0.014(2)
C5 0.070(3) 0.068(3) 0.055(2) 0.0069(19) -0.003(2) 0.027(2)
C6 0.0448(19) 0.059(2) 0.0510(19) -0.0049(17) -0.0041(15) 0.0144(17)
C7 0.058(2) 0.0454(19) 0.061(2) 0.0013(16) -0.0061(17) 0.0261(17)
C8 0.0468(18) 0.0418(18) 0.0568(18) 0.0008(15) 0.0000(15) 0.0268(16)
C9 0.0393(17) 0.0446(19) 0.0517(18) -0.0033(15) -0.0050(15) 0.0200(15)
C10 0.0385(17) 0.0481(19) 0.0470(17) -0.0035(15) 0.0019(14) 0.0233(15)
C11 0.059(2) 0.051(2) 0.0489(17) 0.0031(16) 0.0155(16) 0.0290(18)
C12 0.072(2) 0.057(2) 0.058(2) 0.0008(18) 0.0063(18) 0.037(2)
C13 0.109(4) 0.080(3) 0.056(2) 0.007(2) 0.011(2) 0.061(3)
C14 0.103(4) 0.053(2) 0.070(3) 0.000(2) 0.020(3) 0.037(3)
C15 0.072(3) 0.054(2) 0.071(3) 0.004(2) 0.012(2) 0.021(2)
C16 0.059(2) 0.046(2) 0.068(2) -0.0002(17) 0.0128(18) 0.0244(19)
C17 0.092(3) 0.083(3) 0.073(3) -0.005(2) -0.020(2) 0.048(3)
C18 0.148(5) 0.063(3) 0.117(4) 0.022(3) 0.036(4) 0.053(3)
C19 0.066(3) 0.064(3) 0.090(3) -0.002(2) -0.009(2) 0.025(2)
C20 0.0471(18) 0.0414(17) 0.0493(17) -0.0038(14) 0.0013(15) 0.0210(15)
C21 0.0401(18) 0.0453(19) 0.062(2) -0.0097(17) -0.0071(16) 0.0203(16)
C22 0.054(2) 0.063(2) 0.084(3) -0.007(2) -0.012(2) 0.034(2)
C23 0.061(3) 0.073(3) 0.123(4) -0.008(3) -0.010(3) 0.047(2)
C24 0.049(2) 0.091(3) 0.144(5) -0.028(3) -0.001(3) 0.044(2)
C25 0.050(2) 0.085(3) 0.088(3) -0.018(2) 0.013(2) 0.027(2)
C26 0.0459(19) 0.059(2) 0.058(2) -0.0055(18) -0.0004(17) 0.0223(17)
C27 0.068(2) 0.047(2) 0.0559(19) 0.0004(16) 0.0082(17) 0.0349(19)
C28 0.062(3) 0.050(2) 0.087(3) -0.009(2) 0.007(2) 0.020(2)
C29 0.093(4) 0.050(2) 0.099(3) -0.010(2) 0.009(3) 0.021(3)
C30 0.126(5) 0.051(3) 0.110(4) -0.003(3) 0.020(4) 0.047(3)
C31 0.130(5) 0.077(3) 0.078(3) -0.002(2) 0.009(3) 0.074(3)
C32 0.077(3) 0.056(2) 0.078(3) -0.010(2) -0.003(2) 0.043(2)
C33 0.126(5) 0.121(5) 0.094(3) -0.024(3) -0.045(3) 0.041(4)
C34 0.217(7) 0.159(6) 0.073(3) -0.004(3) 0.022(4) 0.149(6)
C35 0.109(4) 0.106(4) 0.058(2) 0.004(2) 0.003(2) 0.058(3)

loop_
_atom_type_symbol
_atom_type_description
_atom_type_scat_dispersion_real
_atom_type_scat_dispersion_imag
_atom_type_scat_source
C C 0.0033 0.0016 'International Tables Vol C Tables 4.2.6.8 and 6.1.1.4'
H H 0.0000 0.0000 'International Tables Vol C Tables 4.2.6.8 and 6.1.1.4'
B B 0.0013 0.0007 'International Tables Vol C Tables 4.2.6.8 and 6.1.1.4'
N N 0.0061 0.0033 'International Tables Vol C Tables 4.2.6.8 and 6.1.1.4'
O O 0.0106 0.0060 'International Tables Vol C Tables 4.2.6.8 and 6.1.1.4'
F F 0.0171 0.0103 'International Tables Vol C Tables 4.2.6.8 and 6.1.1.4'
Si Si 0.0817 0.0704 'International Tables Vol C Tables 4.2.6.8 and 6.1.1.4'

loop_
_geom_angle_atom_site_label_1
_geom_angle_atom_site_label_2
_geom_angle_atom_site_label_3
_geom_angle
O1 Si1 C33 112.6(2)
O1 Si1 C35 102.46(18)
C33 Si1 C35 110.5(3)
O1 Si1 C34 111.2(2)
C33 Si1 C34 110.4(3)
C35 Si1 C34 109.4(3)
C10 N1 N2 111.7(3)
C10 N1 C11 128.9(3)
N2 N1 C11 119.0(3)
C9 N2 N1 103.8(3)
C10 N3 C9 107.2(3)
C10 N3 C8 128.4(3)
C9 N3 C8 124.3(3)
C20 O1 Si1 136.6(2)
F4 B1 F1 112.8(5)
F4 B1 F3 110.1(5)
F1 B1 F3 111.1(4)
F4 B1 F2 106.8(4)
F1 B1 F2 110.0(5)
F3 B1 F2 105.7(4)
C2 C1 C6 122.1(3)
C2 C1 C9 121.5(3)
C6 C1 C9 116.4(3)
C1 C2 C3 118.9(4)
C1 C2 H2 120.5
C3 C2 H2 120.5
C4 C3 C2 119.7(4)
C4 C3 H3 120.2
C2 C3 H3 120.2
C5 C4 C3 120.6(4)
C5 C4 H4 119.7
C3 C4 H4 119.7
C6 C5 C4 121.2(4)
C6 C5 H5 119.4
C4 C5 H5 119.4
C5 C6 C1 117.4(4)
C5 C6 C7 122.0(4)
C1 C6 C7 120.5(3)
C6 C7 C8 116.4(3)
C6 C7 H7A 108.2
C8 C7 H7A 108.2
C6 C7 H7B 108.2
C8 C7 H7B 108.2
H7A C7 H7B 107.4
N3 C8 C7 107.6(3)
N3 C8 C20 108.8(2)
C7 C8 C20 118.7(3)
N3 C8 H8 107.1
C7 C8 H8 107.1
C20 C8 H8 107.1
N2 C9 N3 110.7(3)
N2 C9 C1 127.6(3)
N3 C9 C1 121.5(3)
N1 C10 N3 106.6(3)
N1 C10 H10 126.7
N3 C10 H10 126.7
C12 C11 C16 123.9(3)
C12 C11 N1 118.7(3)
C16 C11 N1 117.3(3)
C11 C12 C13 116.3(4)
C11 C12 C17 122.8(3)
C13 C12 C17 120.9(4)
C12 C13 C14 121.5(4)
C12 C13 H13 119.2
C14 C13 H13 119.2
C15 C14 C13 118.5(4)
C15 C14 C18 122.5(5)
C13 C14 C18 119.0(5)
C14 C15 C16 122.4(4)
C14 C15 H15 118.8
C16 C15 H15 118.8
C15 C16 C11 117.4(4)
C15 C16 C19 121.2(4)
C11 C16 C19 121.4(3)
C12 C17 H17A 109.5
C12 C17 H17B 109.5
H17A C17 H17B 109.5
C12 C17 H17C 109.5
H17A C17 H17C 109.5
H17B C17 H17C 109.5
C14 C18 H18A 109.5
C14 C18 H18B 109.5
H18A C18 H18B 109.5
C14 C18 H18C 109.5
H18A C18 H18C 109.5
H18B C18 H18C 109.5
C16 C19 H19A 109.5
C16 C19 H19B 109.5
H19A C19 H19B 109.5
C16 C19 H19C 109.5
H19A C19 H19C 109.5
H19B C19 H19C 109.5
O1 C20 C21 109.4(3)
O1 C20 C27 110.8(2)
C21 C20 C27 114.0(3)
O1 C20 C8 102.5(2)
C21 C20 C8 109.0(2)
C27 C20 C8 110.5(3)
C22 C21 C26 119.1(3)
C22 C21 C20 120.6(3)
C26 C21 C20 120.1(3)
C21 C22 C23 120.8(4)
C21 C22 H22 119.6
C23 C22 H22 119.6
C24 C23 C22 120.1(4)
C24 C23 H23 120.0
C22 C23 H23 120.0
C25 C24 C23 119.4(4)
C25 C24 H24 120.3
C23 C24 H24 120.3
C24 C25 C26 121.0(4)
C24 C25 H25 119.5
C26 C25 H25 119.5
C25 C26 C21 119.6(4)
C25 C26 H26 120.2
C21 C26 H26 120.2
C32 C27 C28 118.6(3)
C32 C27 C20 122.3(3)
C28 C27 C20 118.9(3)
C29 C28 C27 120.4(4)
C29 C28 H28 119.8
C27 C28 H28 119.8
C30 C29 C28 120.0(5)
C30 C29 H29 120.0
C28 C29 H29 120.0
C31 C30 C29 120.7(4)
C31 C30 H30 119.7
C29 C30 H30 119.7
C30 C31 C32 120.6(5)
C30 C31 H31 119.7
C32 C31 H31 119.7
C27 C32 C31 119.6(4)
C27 C32 H32 120.2
C31 C32 H32 120.2
Si1 C33 H33A 109.5
Si1 C33 H33B 109.5
H33A C33 H33B 109.5
Si1 C33 H33C 109.5
H33A C33 H33C 109.5
H33B C33 H33C 109.5
Si1 C34 H34A 109.5
Si1 C34 H34B 109.5
H34A C34 H34B 109.5
Si1 C34 H34C 109.5
H34A C34 H34C 109.5
H34B C34 H34C 109.5
Si1 C35 H35A 109.5
Si1 C35 H35B 109.5
H35A C35 H35B 109.5
Si1 C35 H35C 109.5
H35A C35 H35C 109.5
H35B C35 H35C 109.5

loop_
_geom_bond_atom_site_label_1
_geom_bond_atom_site_label_2
_geom_bond_distance
Si1 O1 1.645(2)
Si1 C33 1.845(6)
Si1 C35 1.845(5)
Si1 C34 1.845(5)
N1 C10 1.313(4)
N1 N2 1.378(4)
N1 C11 1.442(4)
N2 C9 1.314(4)
N3 C10 1.340(4)
N3 C9 1.364(4)
N3 C8 1.470(4)
O1 C20 1.419(4)
F1 B1 1.346(6)
F2 B1 1.398(7)
F3 B1 1.379(7)
F4 B1 1.339(6)
C1 C2 1.378(5)
C1 C6 1.398(5)
C1 C9 1.450(5)
C2 C3 1.380(6)
C2 H2 0.9300
C3 C4 1.378(6)
C3 H3 0.9300
C4 C5 1.377(6)
C4 H4 0.9300
C5 C6 1.374(5)
C5 H5 0.9300
C6 C7 1.498(5)
C7 C8 1.522(5)
C7 H7A 0.9700
C7 H7B 0.9700
C8 C20 1.563(4)
C8 H8 0.9800
C10 H10 0.9300
C11 C12 1.380(5)
C11 C16 1.382(5)
C12 C13 1.387(6)
C12 C17 1.494(6)
C13 C14 1.410(6)
C13 H13 0.9300
C14 C15 1.359(6)
C14 C18 1.517(6)
C15 C16 1.369(5)
C15 H15 0.9300
C16 C19 1.512(6)
C17 H17A 0.9600
C17 H17B 0.9600
C17 H17C 0.9600
C18 H18A 0.9600
C18 H18B 0.9600
C18 H18C 0.9600
C19 H19A 0.9600
C19 H19B 0.9600
C19 H19C 0.9600
C20 C21 1.532(5)
C20 C27 1.534(5)
C21 C22 1.374(5)
C21 C26 1.393(5)
C22 C23 1.382(6)
C22 H22 0.9300
C23 C24 1.379(7)
C23 H23 0.9300
C24 C25 1.369(7)
C24 H24 0.9300
C25 C26 1.383(5)
C25 H25 0.9300
C26 H26 0.9300
C27 C32 1.375(5)
C27 C28 1.384(5)
C28 C29 1.380(6)
C28 H28 0.9300
C29 C30 1.351(7)
C29 H29 0.9300
C30 C31 1.342(7)
C30 H30 0.9300
C31 C32 1.392(6)
C31 H31 0.9300
C32 H32 0.9300
C33 H33A 0.9600
C33 H33B 0.9600
C33 H33C 0.9600
C34 H34A 0.9600
C34 H34B 0.9600
C34 H34C 0.9600
C35 H35A 0.9600
C35 H35B 0.9600
C35 H35C 0.9600

loop_
_geom_hbond_atom_site_label_D
_geom_hbond_atom_site_label_H
_geom_hbond_atom_site_label_A
_geom_hbond_distance_DH
_geom_hbond_distance_HA
_geom_hbond_distance_DA
_geom_hbond_angle_DHA
C10 H10 F2 0.93 2.33 3.055(4) 133.9
C8 H8 F3 0.98 2.51 3.446(5) 159.2
C8 H8 F2 0.98 2.61 3.424(4) 140.9
C10 H10 F2 0.93 2.33 3.055(4) 133.9
C8 H8 F3 0.98 2.51 3.446(5) 159.2
C8 H8 F2 0.98 2.61 3.424(4) 140.9
C10 H10 F2 0.93 2.33 3.055(4) 133.9
C8 H8 F3 0.98 2.51 3.446(5) 159.2
C8 H8 F2 0.98 2.61 3.424(4) 140.9
C10 H10 F2 0.93 2.33 3.055(4) 133.9
C8 H8 F3 0.98 2.51 3.446(5) 159.2
C8 H8 F2 0.98 2.61 3.424(4) 140.9
C8 H8 F2 0.98 2.61 3.424(4) 140.9
C8 H8 F3 0.98 2.51 3.446(5) 159.2
C10 H10 F2 0.93 2.33 3.055(4) 133.9
C8 H8 F2 0.98 2.61 3.424(4) 140.9
C8 H8 F3 0.98 2.51 3.446(5) 159.2
C10 H10 F2 0.93 2.33 3.055(4) 133.9
C8 H8 F2 0.98 2.61 3.424(4) 140.9
C8 H8 F3 0.98 2.51 3.446(5) 159.2
C10 H10 F2 0.93 2.33 3.055(4) 133.9
C8 H8 F2 0.98 2.61 3.424(4) 140.9
C8 H8 F3 0.98 2.51 3.446(5) 159.2
C10 H10 F2 0.93 2.33 3.055(4) 133.9
C8 H8 F2 0.98 2.61 3.424(4) 140.9
C8 H8 F3 0.98 2.51 3.446(5) 159.2
C10 H10 F2 0.93 2.33 3.055(4) 133.9
C8 H8 F2 0.98 2.61 3.424(4) 140.9
C8 H8 F3 0.98 2.51 3.446(5) 159.2
C10 H10 F2 0.93 2.33 3.055(4) 133.9
C8 H8 F2 0.98 2.61 3.424(4) 140.9
C8 H8 F3 0.98 2.51 3.446(5) 159.2
C10 H10 F2 0.93 2.33 3.055(4) 133.9

loop_
_geom_torsion_atom_site_label_1
_geom_torsion_atom_site_label_2
_geom_torsion_atom_site_label_3
_geom_torsion_atom_site_label_4
_geom_torsion
C10 N1 N2 C9 -0.2(3)
C11 N1 N2 C9 -173.6(3)
C33 Si1 O1 C20 59.3(4)
C35 Si1 O1 C20 178.0(3)
C34 Si1 O1 C20 -65.2(4)
C6 C1 C2 C3 1.2(6)
C9 C1 C2 C3 -178.2(3)
C1 C2 C3 C4 2.2(6)
C2 C3 C4 C5 -2.9(6)
C3 C4 C5 C6 0.1(6)
C4 C5 C6 C1 3.2(5)
C4 C5 C6 C7 179.4(4)
C2 C1 C6 C5 -3.9(5)
C9 C1 C6 C5 175.6(3)
C2 C1 C6 C7 179.8(3)
C9 C1 C6 C7 -0.7(5)
C5 C6 C7 C8 156.1(3)
C1 C6 C7 C8 -27.8(5)
C10 N3 C8 C7 150.1(3)
C9 N3 C8 C7 -31.1(4)
C10 N3 C8 C20 -80.1(4)
C9 N3 C8 C20 98.7(3)
C6 C7 C8 N3 40.7(4)
C6 C7 C8 C20 -83.3(4)
N1 N2 C9 N3 -0.2(3)
N1 N2 C9 C1 176.2(3)
C10 N3 C9 N2 0.5(3)
C8 N3 C9 N2 -178.5(3)
C10 N3 C9 C1 -176.1(3)
C8 N3 C9 C1 4.8(4)
C2 C1 C9 N2 16.5(5)
C6 C1 C9 N2 -163.0(3)
C2 C1 C9 N3 -167.4(3)
C6 C1 C9 N3 13.1(5)
N2 N1 C10 N3 0.6(3)
C11 N1 C10 N3 173.1(3)
C9 N3 C10 N1 -0.7(3)
C8 N3 C10 N1 178.3(3)
C10 N1 C11 C12 90.1(4)
N2 N1 C11 C12 -97.8(4)
C10 N1 C11 C16 -92.5(4)
N2 N1 C11 C16 79.6(4)
C16 C11 C12 C13 -1.2(5)
N1 C11 C12 C13 176.1(3)
C16 C11 C12 C17 -179.2(4)
N1 C11 C12 C17 -2.0(5)
C11 C12 C13 C14 1.7(5)
C17 C12 C13 C14 179.8(4)
C12 C13 C14 C15 -1.0(6)
C12 C13 C14 C18 -177.7(4)
C13 C14 C15 C16 -0.4(6)
C18 C14 C15 C16 176.2(4)
C14 C15 C16 C11 0.9(6)
C14 C15 C16 C19 179.8(4)
C12 C11 C16 C15 -0.1(5)
N1 C11 C16 C15 -177.3(3)
C12 C11 C16 C19 -179.0(3)
N1 C11 C16 C19 3.7(5)
Si1 O1 C20 C21 -96.2(3)
Si1 O1 C20 C27 30.3(4)
Si1 O1 C20 C8 148.2(3)
N3 C8 C20 O1 58.8(3)
C7 C8 C20 O1 -177.7(3)
N3 C8 C20 C21 -57.0(3)
C7 C8 C20 C21 66.5(4)
N3 C8 C20 C27 177.0(3)
C7 C8 C20 C27 -59.5(4)
O1 C20 C21 C22 -17.8(4)
C27 C20 C21 C22 -142.5(3)
C8 C20 C21 C22 93.5(4)
O1 C20 C21 C26 167.2(3)
C27 C20 C21 C26 42.5(4)
C8 C20 C21 C26 -81.4(4)
C26 C21 C22 C23 2.1(5)
C20 C21 C22 C23 -173.0(3)
C21 C22 C23 C24 -0.3(6)
C22 C23 C24 C25 -1.3(7)
C23 C24 C25 C26 1.1(7)
C24 C25 C26 C21 0.6(6)
C22 C21 C26 C25 -2.2(5)
C20 C21 C26 C25 172.8(3)
O1 C20 C27 C32 84.9(4)
C21 C20 C27 C32 -151.2(3)
C8 C20 C27 C32 -28.1(4)
O1 C20 C27 C28 -90.3(4)
C21 C20 C27 C28 33.6(4)
C8 C20 C27 C28 156.7(3)
C32 C27 C28 C29 1.2(6)
C20 C27 C28 C29 176.6(4)
C27 C28 C29 C30 0.2(7)
C28 C29 C30 C31 -0.1(8)
C29 C30 C31 C32 -1.4(8)
C28 C27 C32 C31 -2.7(6)
C20 C27 C32 C31 -177.9(3)
C30 C31 C32 C27 2.8(7)

loop_
_platon_squeeze_void_nr
_platon_squeeze_void_average_x
_platon_squeeze_void_average_y
_platon_squeeze_void_average_z
_platon_squeeze_void_volume
_platon_squeeze_void_count_electrons
_platon_squeeze_void_content
1 0.072 0.072 0.000 298 84 ' '
2 0.000 0.201 0.167 236 64 ' '
3 -0.072 0.000 0.333 297 83 ' '
4 -0.201 0.799 0.500 241 64 ' '
5 0.000 0.928 0.667 297 83 ' '
6 0.201 1.000 0.833 236 64 ' '
